data_7035650
loop_
_publ_author_name
'Visinescu, Diana'
'Alexandru, Maria-Gabriela'
'Madalan, Augustin M.'
'Pichon, C\'eline'
'Duhayon, Carine'
'Sutter, Jean-Pascal'
'Andruh, Marius'

_publ_section_title
;
 Magneto-structural variety of new 3d-4f-4(5)d heterotrimetallic
 complexes.
;
_journal_issue 38
_journal_name_full 'Dalton transactions (Cambridge, England : 2003)'
_journal_page_first 16713
_journal_page_last 16727
_journal_paper_doi 10.1039/c5dt01738f
_journal_volume 44
_journal_year 2015
_chemical_formula_sum 'C46 H44 Cu2 Mo N12 O10 Tb'
_chemical_formula_weight 1306.87
_chemical_name_systematic
;
 ?
;
_chemical_properties_physical Photo-sensitive
_space_group_crystal_system triclinic
_space_group_IT_number 2
_space_group_name_Hall '-P 1'
_space_group_name_H-M_alt 'P -1'
_symmetry_space_group_name_Hall '-P 1'
_symmetry_space_group_name_H-M 'P -1'
_atom_sites_solution_hydrogens geom
_audit_creation_method SHELXL-2014
_audit_update_record
;
2015-06-15 deposited with the CCDC.
2015-07-06 downloaded from the CCDC.
;
_cell_angle_alpha 95.112(6)
_cell_angle_beta 101.921(5)
_cell_angle_gamma 116.803(5)
_cell_formula_units_Z 2
_cell_length_a 11.4193(7)
_cell_length_b 12.3706(9)
_cell_length_c 20.6069(15)
_cell_measurement_reflns_used 26.817
_cell_measurement_temperature 293(2)
_cell_measurement_theta_max 30.00
_cell_measurement_theta_min 2.49
_cell_volume 2486.2(3)
_computing_cell_refinement X-Area
_computing_data_collection X-Area
_computing_data_reduction X-Area
_computing_molecular_graphics 'Diamond 3.2 (Branderburg, 2014)'
_computing_publication_material 'WinGX (Farrugia, 2013)'
_computing_structure_refinement 'SHELXL-2014 (Sheldrick, 2014)'
_computing_structure_solution 'SHELXS-2014 (Sheldrick, 2014)'
_diffrn_ambient_temperature 293(2)
_diffrn_measured_fraction_theta_full 0.900
_diffrn_measured_fraction_theta_max 0.935
_diffrn_measurement_device_type 'STOE-IPDS II'
_diffrn_measurement_method 'omega scans'
_diffrn_radiation_type MoK\a
_diffrn_radiation_wavelength 0.71073
_diffrn_reflns_av_R_equivalents 0.0723
_diffrn_reflns_av_unetI/netI 0.1009
_diffrn_reflns_laue_measured_fraction_full 0.900
_diffrn_reflns_laue_measured_fraction_max 0.935
_diffrn_reflns_limit_h_max 16
_diffrn_reflns_limit_h_min -16
_diffrn_reflns_limit_k_max 17
_diffrn_reflns_limit_k_min -16
_diffrn_reflns_limit_l_max 28
_diffrn_reflns_limit_l_min -28
_diffrn_reflns_number 26817
_diffrn_reflns_point_group_measured_fraction_full 0.900
_diffrn_reflns_point_group_measured_fraction_max 0.935
_diffrn_reflns_theta_full 25.242
_diffrn_reflns_theta_max 29.999
_diffrn_reflns_theta_min 2.490
_diffrn_source 'fine-focus sealed tube'
_exptl_absorpt_coefficient_mu 2.564
_exptl_absorpt_correction_T_max 0.7301
_exptl_absorpt_correction_T_min 0.5933
_exptl_absorpt_correction_type multi-scan
_exptl_absorpt_process_details
;
[c.f. r.h. blessing, acta cryst. (1995), a51, 33-38]
;
_exptl_crystal_colour green
_exptl_crystal_density_diffrn 1.746
_exptl_crystal_description prism
_exptl_crystal_F_000 1298
_exptl_crystal_preparation 'Magnetic properties'
_exptl_crystal_size_max 0.35
_exptl_crystal_size_mid 0.1
_exptl_crystal_size_min 0.08
_refine_diff_density_max 1.043
_refine_diff_density_min -1.684
_refine_diff_density_rms 0.123
_refine_ls_extinction_method none
_refine_ls_goodness_of_fit_ref 0.926
_refine_ls_hydrogen_treatment constr
_refine_ls_matrix_type full
_refine_ls_number_parameters 659
_refine_ls_number_reflns 13551
_refine_ls_number_restraints 0
_refine_ls_restrained_S_all 0.926
_refine_ls_R_factor_all 0.1067
_refine_ls_R_factor_gt 0.0548
_refine_ls_shift/su_max 0.001
_refine_ls_shift/su_mean 0.000
_refine_ls_structure_factor_coef Fsqd
_refine_ls_weighting_details 'w=1/[\s^2^(Fo^2^)+(0.0476P)^2^] where P=(Fo^2^+2Fc^2^)/3'
_refine_ls_weighting_scheme calc
_refine_ls_wR_factor_gt 0.1012
_refine_ls_wR_factor_ref 0.1174
_reflns_Friedel_coverage 0.000
_reflns_number_gt 8281
_reflns_number_total 13551
_reflns_threshold_expression 'I > 2\s(I)'
_cod_data_source_file c5dt01738f2.cif
_cod_data_source_block Compound_4
_cod_depositor_comments 'Adding full bibliography for 7035647--7035658.cif.'
_cod_database_code 7035650
_shelx_space_group_comment
;
The symmetry employed for this shelxl refinement is uniquely defined
by the following loop, which should always be used as a source of
symmetry information in preference to the above space-group names.
They are only intended as comments.
;
_shelxl_version_number 2014-3

loop_
_space_group_symop_operation_xyz
'x, y, z'
'-x, -y, -z'

loop_
_atom_site_label
_atom_site_type_symbol
_atom_site_fract_x
_atom_site_fract_y
_atom_site_fract_z
_atom_site_U_iso_or_equiv
_atom_site_adp_type
_atom_site_occupancy
_atom_site_site_symmetry_order
_atom_site_calc_flag
_atom_site_refinement_flags_posn
_atom_site_refinement_flags_adp
_atom_site_refinement_flags_occupancy
_atom_site_disorder_assembly
_atom_site_disorder_group
C1 C 0.8904(9) 0.4541(9) 0.4189(4) 0.080(3) Uani 1 1 d . . . . .
H1A H 0.9735 0.5086 0.4091 0.121 Uiso 1 1 calc R U . . .
H1B H 0.8712 0.5000 0.4513 0.121 Uiso 1 1 calc R U . . .
H1C H 0.9005 0.3891 0.4372 0.121 Uiso 1 1 calc R U . . .
C2 C 0.6504(7) 0.3190(6) 0.3626(3) 0.0446(15) Uani 1 1 d . . . . .
C3 C 0.6084(9) 0.3250(8) 0.4191(4) 0.062(2) Uani 1 1 d . . . . .
H3 H 0.6668 0.3853 0.4579 0.075 Uiso 1 1 calc R U . . .
C4 C 0.4750(11) 0.2387(11) 0.4179(5) 0.082(3) Uani 1 1 d . . . . .
H4 H 0.4446 0.2391 0.4564 0.099 Uiso 1 1 calc R U . . .
C5 C 0.3907(9) 0.1540(10) 0.3593(4) 0.076(3) Uani 1 1 d . . . . .
H5 H 0.3013 0.0992 0.3581 0.091 Uiso 1 1 calc R U . . .
C6 C 0.4338(7) 0.1469(7) 0.3012(4) 0.0503(17) Uani 1 1 d . . . . .
C7 C 0.5660(6) 0.2341(6) 0.3013(3) 0.0372(13) Uani 1 1 d . . . . .
C8 C 0.3420(7) 0.0495(8) 0.2438(4) 0.060(2) Uani 1 1 d . . . . .
H8 H 0.2601 -0.0073 0.2504 0.072 Uiso 1 1 calc R U . . .
C9 C 0.2493(10) -0.0895(9) 0.1408(6) 0.105(4) Uani 1 1 d . . . . .
H9A H 0.2805 -0.1502 0.1458 0.125 Uiso 1 1 calc R U . . .
H9B H 0.1679 -0.1171 0.1564 0.125 Uiso 1 1 calc R U . . .
C10 C 0.2129(13) -0.0885(12) 0.0711(7) 0.136(6) Uani 1 1 d . . . . .
H10A H 0.1706 -0.0359 0.0667 0.163 Uiso 1 1 calc R U . . .
H10B H 0.1422 -0.1719 0.0484 0.163 Uiso 1 1 calc R U . . .
C11 C 0.3123(8) -0.0504(8) 0.0324(4) 0.066(2) Uani 1 1 d . . . . .
H11A H 0.2657 -0.0657 -0.0151 0.080 Uiso 1 1 calc R U . . .
H11B H 0.3593 -0.0990 0.0368 0.080 Uiso 1 1 calc R U . . .
C12 C 0.4343(7) 0.1467(7) 0.0113(3) 0.0499(18) Uani 1 1 d . . . . .
H12 H 0.3828 0.1046 -0.0329 0.060 Uiso 1 1 calc R U . . .
C13 C 0.5281(8) 0.2767(8) 0.0196(3) 0.0499(17) Uani 1 1 d . . . . .
C14 C 0.5165(10) 0.3293(10) -0.0366(4) 0.068(2) Uani 1 1 d . . . . .
H14 H 0.4518 0.2801 -0.0773 0.082 Uiso 1 1 calc R U . . .
C15 C 0.5989(12) 0.4521(11) -0.0330(4) 0.080(3) Uani 1 1 d . . . . .
H15 H 0.5904 0.4861 -0.0710 0.096 Uiso 1 1 calc R U . . .
C16 C 0.6954(10) 0.5266(9) 0.0275(4) 0.065(2) Uani 1 1 d . . . . .
H16 H 0.7524 0.6101 0.0297 0.078 Uiso 1 1 calc R U . . .
C17 C 0.7067(7) 0.4772(7) 0.0839(3) 0.0441(15) Uani 1 1 d . . . . .
C18 C 0.6239(6) 0.3494(6) 0.0818(3) 0.0384(13) Uani 1 1 d . . . . .
C19 C 0.8908(10) 0.6707(7) 0.1502(5) 0.067(2) Uani 1 1 d . . . . .
H19A H 0.9453 0.7096 0.1962 0.100 Uiso 1 1 calc R U . . .
H19B H 0.9487 0.6716 0.1223 0.100 Uiso 1 1 calc R U . . .
H19C H 0.8438 0.7150 0.1341 0.100 Uiso 1 1 calc R U . . .
C20 C 0.4624(7) 0.4040(8) 0.1956(4) 0.058(2) Uani 1 1 d . . . . .
H20A H 0.4623 0.3545 0.1570 0.086 Uiso 1 1 calc R U . . .
H20B H 0.3983 0.3516 0.2176 0.086 Uiso 1 1 calc R U . . .
H20C H 0.4368 0.4638 0.1812 0.086 Uiso 1 1 calc R U . . .
C21 C 0.6112(7) 0.5420(7) 0.3008(3) 0.0457(16) Uani 1 1 d . . . . .
C22 C 0.5059(9) 0.5385(9) 0.3246(4) 0.064(2) Uani 1 1 d . . . . .
H22 H 0.4159 0.4815 0.3015 0.077 Uiso 1 1 calc R U . . .
C23 C 0.5353(10) 0.6211(11) 0.3836(5) 0.088(3) Uani 1 1 d . . . . .
H23 H 0.4644 0.6202 0.3994 0.105 Uiso 1 1 calc R U . . .
C24 C 0.6679(10) 0.7037(10) 0.4185(5) 0.079(3) Uani 1 1 d . . . . .
H24 H 0.6862 0.7588 0.4578 0.095 Uiso 1 1 calc R U . . .
C25 C 0.7769(8) 0.7059(8) 0.3955(4) 0.059(2) Uani 1 1 d . . . . .
C26 C 0.7489(7) 0.6248(6) 0.3368(3) 0.0436(15) Uani 1 1 d . . . . .
C27 C 0.9121(9) 0.7896(9) 0.4379(4) 0.068(3) Uani 1 1 d . . . . .
H27 H 0.9175 0.8400 0.4759 0.082 Uiso 1 1 calc R U . . .
C28 C 1.1504(12) 0.8964(13) 0.4822(6) 0.126(6) Uani 0.4 1 d . . P A 1
H28A H 1.1294 0.9595 0.4989 0.151 Uiso 0.4 1 calc R U P A 1
H28B H 1.1593 0.8550 0.5193 0.151 Uiso 0.4 1 calc R U P A 1
C29 C 1.265(2) 0.953(2) 0.4758(10) 0.065(6) Uani 0.4 1 d . . P A 1
H29A H 1.3261 1.0003 0.5203 0.078 Uiso 0.4 1 calc R U P A 1
H29B H 1.2653 1.0123 0.4480 0.078 Uiso 0.4 1 calc R U P A 1
C30 C 1.3311(9) 0.8804(9) 0.4446(4) 0.076(3) Uani 0.4 1 d . . P A 1
H30A H 1.4168 0.9402 0.4381 0.092 Uiso 0.4 1 calc R U P A 1
H30B H 1.3521 0.8353 0.4772 0.092 Uiso 0.4 1 calc R U P A 1
C28A C 1.1504(12) 0.8964(13) 0.4822(6) 0.126(6) Uani 0.6 1 d . . P A 2
H28C H 1.1826 0.9751 0.4680 0.151 Uiso 0.6 1 calc R U P A 2
H28D H 1.1272 0.9069 0.5241 0.151 Uiso 0.6 1 calc R U P A 2
C29A C 1.2594(17) 0.8681(16) 0.4957(7) 0.070(4) Uani 0.6 1 d . . P A 2
H29C H 1.2233 0.7836 0.5023 0.084 Uiso 0.6 1 calc R U P A 2
H29D H 1.3248 0.9217 0.5381 0.084 Uiso 0.6 1 calc R U P A 2
C30A C 1.3311(9) 0.8804(9) 0.4446(4) 0.076(3) Uani 0.6 1 d . . P A 2
H30C H 1.4091 0.8681 0.4615 0.092 Uiso 0.6 1 calc R U P A 2
H30D H 1.3655 0.9641 0.4368 0.092 Uiso 0.6 1 calc R U P A 2
C31 C 1.3116(7) 0.7790(7) 0.3389(4) 0.0559(19) Uani 1 1 d . . . . .
H31 H 1.4058 0.8296 0.3534 0.067 Uiso 1 1 calc R U . . .
C32 C 1.2605(7) 0.6974(7) 0.2746(4) 0.0473(16) Uani 1 1 d . . . . .
C33 C 1.3556(7) 0.7072(8) 0.2377(5) 0.067(2) Uani 1 1 d . . . . .
H33 H 1.4462 0.7687 0.2550 0.080 Uiso 1 1 calc R U . . .
C34 C 1.3180(9) 0.6299(9) 0.1785(5) 0.076(3) Uani 1 1 d . . . . .
H34 H 1.3808 0.6404 0.1540 0.091 Uiso 1 1 calc R U . . .
C35 C 1.1818(8) 0.5320(8) 0.1535(4) 0.064(2) Uani 1 1 d . . . . .
H35 H 1.1560 0.4762 0.1132 0.077 Uiso 1 1 calc R U . . .
C36 C 1.0882(7) 0.5195(6) 0.1886(4) 0.0464(16) Uani 1 1 d . . . . .
C37 C 1.1239(6) 0.6023(6) 0.2490(3) 0.0413(14) Uani 1 1 d . . . . .
C38 C 0.9189(9) 0.3239(8) 0.1159(5) 0.071(3) Uani 1 1 d . . . . .
H38A H 0.8235 0.2660 0.1060 0.106 Uiso 1 1 calc R U . . .
H38B H 0.9385 0.3530 0.0757 0.106 Uiso 1 1 calc R U . . .
H38C H 0.9716 0.2840 0.1310 0.106 Uiso 1 1 calc R U . . .
C39 C 0.9921(6) 0.9268(5) 0.2761(3) 0.0381(13) Uani 1 1 d . . . . .
C40 C 0.7348(6) 0.8374(6) 0.2202(4) 0.0425(15) Uani 1 1 d . . . . .
C41 C 0.7107(6) 1.0290(6) 0.1828(3) 0.0432(15) Uani 1 1 d . . . . .
C42 C 0.8990(7) 1.2101(6) 0.2701(4) 0.0455(15) Uani 1 1 d . . . . .
C43 C 0.8901(7) 0.9726(8) 0.1494(3) 0.0484(17) Uani 1 1 d . . . . .
C44 C 1.0747(8) 1.1564(8) 0.2361(5) 0.065(2) Uani 1 1 d . . . . .
C45 C 1.0144(9) 1.1116(8) 0.3522(4) 0.063(2) Uani 1 1 d . . . . .
C46 C 0.7494(7) 0.9986(7) 0.3154(4) 0.0537(19) Uani 1 1 d . . . . .
Cu1 Cu 0.50807(7) 0.14786(7) 0.15477(4) 0.03710(17) Uani 1 1 d . . . . .
Cu2 Cu 1.04342(8) 0.71940(7) 0.34950(4) 0.03975(18) Uani 1 1 d . . . . .
Tb1 Tb 0.79705(3) 0.43318(3) 0.24133(2) 0.03040(7) Uani 1 1 d . . . . .
Mo1 Mo 0.88328(5) 1.02915(5) 0.25059(3) 0.03374(12) Uani 1 1 d . . . . .
N1 N 0.3556(6) 0.0293(5) 0.1856(3) 0.0547(16) Uani 1 1 d . . . . .
N2 N 0.4129(6) 0.0824(5) 0.0564(3) 0.0454(13) Uani 1 1 d . . . . .
N3 N 1.0249(7) 0.8039(7) 0.4302(3) 0.068(2) Uani 1 1 d . . . . .
N4 N 1.2460(6) 0.7923(5) 0.3796(3) 0.0502(14) Uani 1 1 d . . . . .
N5 N 1.0481(6) 0.8729(5) 0.2910(3) 0.0484(14) Uani 1 1 d . . . . .
N6 N 0.6531(6) 0.7330(6) 0.2033(3) 0.0555(15) Uani 1 1 d . . . . .
N7 N 0.6222(6) 1.0344(6) 0.1505(3) 0.0566(17) Uani 1 1 d . . . . .
N8 N 0.9025(6) 1.3047(6) 0.2763(3) 0.0539(16) Uani 1 1 d . . . . .
N9 N 0.8913(8) 0.9401(9) 0.0960(4) 0.079(2) Uani 1 1 d . . . . .
N10 N 1.1734(9) 1.2235(9) 0.2248(7) 0.119(4) Uani 1 1 d . . . . .
N11 N 1.0908(9) 1.1576(9) 0.4053(4) 0.095(3) Uani 1 1 d . . . . .
N12 N 0.6749(8) 0.9812(8) 0.3478(4) 0.082(3) Uani 1 1 d . . . . .
O1 O 0.7796(5) 0.4011(5) 0.3574(2) 0.0485(12) Uani 1 1 d . . . . .
O2 O 0.6122(4) 0.2422(4) 0.2475(2) 0.0390(10) Uani 1 1 d . . . . .
O1W O 0.8566(17) 0.7883(12) -0.0464(8) 0.203(6) Uani 1 1 d . . . . .
O3 O 0.6438(4) 0.3075(4) 0.1372(2) 0.0389(9) Uani 1 1 d . . . . .
O2W O 0.7969(16) 0.5516(14) 0.5807(11) 0.278(11) Uani 1 1 d . . . . .
O4 O 0.7919(5) 0.5438(4) 0.1475(2) 0.0461(11) Uani 1 1 d . . . . .
O5 O 0.5971(4) 0.4670(4) 0.2425(2) 0.0427(10) Uani 1 1 d . . . . .
O6 O 0.8461(4) 0.6182(4) 0.3111(2) 0.0367(9) Uani 1 1 d . . . . .
O7 O 1.0262(4) 0.5876(4) 0.2796(2) 0.0399(10) Uani 1 1 d . . . . .
O8 O 0.9536(5) 0.4267(4) 0.1680(2) 0.0491(12) Uani 1 1 d . . . . .

loop_
_atom_site_aniso_label
_atom_site_aniso_U_11
_atom_site_aniso_U_22
_atom_site_aniso_U_33
_atom_site_aniso_U_23
_atom_site_aniso_U_13
_atom_site_aniso_U_12
C1 0.057(5) 0.083(7) 0.047(4) 0.018(4) -0.012(4) -0.001(5)
C2 0.049(4) 0.037(4) 0.040(3) 0.006(3) 0.006(3) 0.017(3)
C3 0.073(5) 0.055(5) 0.040(3) 0.001(3) 0.009(3) 0.021(4)
C4 0.083(7) 0.111(9) 0.060(5) 0.024(5) 0.041(5) 0.043(7)
C5 0.054(5) 0.105(8) 0.061(5) 0.025(5) 0.028(4) 0.026(5)
C6 0.036(3) 0.054(5) 0.058(4) 0.013(3) 0.012(3) 0.021(3)
C7 0.036(3) 0.036(3) 0.038(3) 0.010(2) 0.008(2) 0.017(3)
C8 0.035(3) 0.060(5) 0.066(5) 0.015(4) 0.014(3) 0.006(3)
C9 0.064(6) 0.058(6) 0.101(8) -0.017(6) 0.017(5) -0.038(5)
C10 0.101(9) 0.077(8) 0.113(10) -0.035(8) 0.017(8) -0.038(7)
C11 0.054(4) 0.049(5) 0.065(5) -0.016(4) 0.000(4) 0.011(4)
C12 0.040(3) 0.061(5) 0.035(3) -0.003(3) -0.002(3) 0.020(3)
C13 0.052(4) 0.059(5) 0.034(3) 0.005(3) 0.006(3) 0.027(4)
C14 0.084(6) 0.081(7) 0.041(4) 0.013(4) 0.010(4) 0.044(6)
C15 0.125(9) 0.104(9) 0.037(4) 0.028(5) 0.024(5) 0.073(8)
C16 0.087(6) 0.071(6) 0.049(4) 0.026(4) 0.025(4) 0.043(5)
C17 0.053(4) 0.048(4) 0.034(3) 0.008(3) 0.014(3) 0.025(3)
C18 0.041(3) 0.043(4) 0.032(3) 0.008(2) 0.011(2) 0.021(3)
C19 0.081(6) 0.034(4) 0.071(5) 0.008(4) 0.016(4) 0.017(4)
C20 0.044(4) 0.061(5) 0.061(4) 0.003(4) 0.000(3) 0.027(4)
C21 0.046(4) 0.055(4) 0.045(3) 0.011(3) 0.018(3) 0.029(3)
C22 0.053(4) 0.092(7) 0.063(5) 0.018(4) 0.024(4) 0.043(5)
C23 0.070(6) 0.122(9) 0.083(6) 0.001(6) 0.036(5) 0.054(7)
C24 0.074(6) 0.099(8) 0.067(5) -0.009(5) 0.024(5) 0.047(6)
C25 0.063(5) 0.063(5) 0.051(4) -0.002(4) 0.020(3) 0.032(4)
C26 0.045(3) 0.040(4) 0.054(4) 0.011(3) 0.021(3) 0.023(3)
C27 0.067(5) 0.074(6) 0.051(4) -0.015(4) 0.015(4) 0.029(5)
C28 0.078(7) 0.132(11) 0.099(8) -0.083(8) -0.013(6) 0.029(8)
C29 0.058(12) 0.050(13) 0.048(10) -0.012(9) 0.008(9) 0.001(10)
C30 0.064(5) 0.079(7) 0.055(5) -0.014(5) -0.012(4) 0.026(5)
C28A 0.078(7) 0.132(11) 0.099(8) -0.083(8) -0.013(6) 0.029(8)
C29A 0.075(10) 0.061(10) 0.051(7) -0.004(7) -0.010(7) 0.028(8)
C30A 0.064(5) 0.079(7) 0.055(5) -0.014(5) -0.012(4) 0.026(5)
C31 0.031(3) 0.049(4) 0.069(5) -0.003(4) 0.000(3) 0.013(3)
C32 0.032(3) 0.040(4) 0.061(4) 0.005(3) 0.008(3) 0.012(3)
C33 0.033(3) 0.067(6) 0.089(6) 0.011(5) 0.023(4) 0.013(4)
C34 0.049(4) 0.088(7) 0.095(7) 0.012(6) 0.043(5) 0.027(5)
C35 0.046(4) 0.064(6) 0.073(5) -0.006(4) 0.017(4) 0.021(4)
C36 0.036(3) 0.039(4) 0.059(4) 0.000(3) 0.009(3) 0.016(3)
C37 0.028(3) 0.038(3) 0.055(4) 0.005(3) 0.012(3) 0.013(3)
C38 0.060(5) 0.065(6) 0.075(5) -0.021(4) 0.014(4) 0.028(4)
C39 0.031(3) 0.025(3) 0.055(3) 0.010(2) 0.004(3) 0.013(2)
C40 0.034(3) 0.037(3) 0.061(4) 0.014(3) 0.025(3) 0.016(3)
C41 0.036(3) 0.045(4) 0.045(3) -0.002(3) 0.001(3) 0.022(3)
C42 0.036(3) 0.036(4) 0.060(4) 0.007(3) 0.007(3) 0.018(3)
C43 0.047(4) 0.068(5) 0.041(3) 0.017(3) 0.011(3) 0.037(4)
C44 0.036(4) 0.042(4) 0.111(7) 0.018(4) 0.023(4) 0.012(3)
C45 0.063(5) 0.071(6) 0.051(4) -0.007(4) -0.009(4) 0.043(5)
C46 0.044(4) 0.054(5) 0.048(4) 0.002(3) 0.019(3) 0.010(3)
Cu1 0.0280(3) 0.0306(4) 0.0401(4) -0.0009(3) 0.0024(3) 0.0081(3)
Cu2 0.0371(4) 0.0300(4) 0.0423(4) -0.0009(3) 0.0042(3) 0.0123(3)
Tb1 0.02575(12) 0.02341(13) 0.03391(13) 0.00104(10) 0.00441(10) 0.00757(10)
Mo1 0.0279(2) 0.0292(3) 0.0405(3) 0.0050(2) 0.0040(2) 0.0135(2)
N1 0.032(3) 0.033(3) 0.066(4) 0.001(3) 0.011(3) -0.009(2)
N2 0.039(3) 0.040(3) 0.043(3) -0.005(2) -0.002(2) 0.015(3)
N3 0.061(4) 0.065(5) 0.053(3) -0.022(3) 0.001(3) 0.023(4)
N4 0.037(3) 0.038(3) 0.059(3) 0.001(3) -0.003(3) 0.013(3)
N5 0.036(3) 0.033(3) 0.064(4) 0.009(3) -0.001(3) 0.013(2)
N6 0.039(3) 0.037(3) 0.069(4) 0.009(3) 0.005(3) 0.006(3)
N7 0.051(3) 0.055(4) 0.060(4) -0.004(3) -0.005(3) 0.035(3)
N8 0.045(3) 0.038(3) 0.076(4) 0.010(3) 0.002(3) 0.024(3)
N9 0.078(5) 0.115(7) 0.057(4) 0.016(4) 0.027(4) 0.054(5)
N10 0.063(5) 0.075(7) 0.232(14) 0.057(7) 0.076(7) 0.023(5)
N11 0.077(5) 0.108(7) 0.069(5) -0.016(5) -0.016(4) 0.041(5)
N12 0.072(5) 0.086(6) 0.063(4) -0.006(4) 0.032(4) 0.014(4)
O1 0.045(2) 0.042(3) 0.037(2) 0.001(2) 0.0008(19) 0.009(2)
O2 0.0335(19) 0.036(2) 0.037(2) -0.0034(18) 0.0029(17) 0.0134(18)
O1W 0.298(18) 0.167(11) 0.207(14) 0.068(10) 0.126(14) 0.135(12)
O3 0.036(2) 0.032(2) 0.035(2) 0.0042(17) 0.0058(17) 0.0070(18)
O2W 0.175(13) 0.164(13) 0.37(3) -0.097(15) 0.046(15) 0.020(11)
O4 0.058(3) 0.027(2) 0.048(2) 0.0101(19) 0.013(2) 0.016(2)
O5 0.033(2) 0.036(2) 0.053(2) 0.005(2) 0.0060(19) 0.0152(19)
O6 0.034(2) 0.030(2) 0.040(2) 0.0014(17) 0.0127(17) 0.0099(17)
O7 0.0307(19) 0.029(2) 0.050(2) -0.0020(18) 0.0105(18) 0.0082(17)
O8 0.041(2) 0.039(3) 0.056(3) -0.006(2) 0.014(2) 0.012(2)

loop_
_atom_type_symbol
_atom_type_description
_atom_type_scat_dispersion_real
_atom_type_scat_dispersion_imag
_atom_type_scat_source
C C 0.0033 0.0016 'International Tables Vol C Tables 4.2.6.8 and 6.1.1.4'
H H 0.0000 0.0000 'International Tables Vol C Tables 4.2.6.8 and 6.1.1.4'
Cu Cu 0.3201 1.2651 'International Tables Vol C Tables 4.2.6.8 and 6.1.1.4'
Tb Tb -0.1723 4.1537 'International Tables Vol C Tables 4.2.6.8 and 6.1.1.4'
Mo Mo -1.6832 0.6857 'International Tables Vol C Tables 4.2.6.8 and 6.1.1.4'
N N 0.0061 0.0033 'International Tables Vol C Tables 4.2.6.8 and 6.1.1.4'
O O 0.0106 0.0060 'International Tables Vol C Tables 4.2.6.8 and 6.1.1.4'

loop_
_geom_angle_atom_site_label_1
_geom_angle_atom_site_label_2
_geom_angle_atom_site_label_3
_geom_angle
_geom_angle_site_symmetry_1
_geom_angle_site_symmetry_3
O1 C1 H1A 109.5 . .
O1 C1 H1B 109.5 . .
H1A C1 H1B 109.5 . .
O1 C1 H1C 109.5 . .
H1A C1 H1C 109.5 . .
H1B C1 H1C 109.5 . .
C3 C2 O1 123.9(6) . .
C3 C2 C7 123.7(7) . .
O1 C2 C7 112.3(6) . .
C2 C3 C4 118.8(7) . .
C2 C3 H3 120.6 . .
C4 C3 H3 120.6 . .
C5 C4 C3 119.0(8) . .
C5 C4 H4 120.5 . .
C3 C4 H4 120.5 . .
C4 C5 C6 122.4(8) . .
C4 C5 H5 118.8 . .
C6 C5 H5 118.8 . .
C5 C6 C7 119.1(7) . .
C5 C6 C8 118.6(7) . .
C7 C6 C8 122.3(7) . .
O2 C7 C6 123.9(6) . .
O2 C7 C2 119.2(6) . .
C6 C7 C2 116.9(6) . .
N1 C8 C6 129.6(7) . .
N1 C8 H8 115.2 . .
C6 C8 H8 115.2 . .
C10 C9 N1 116.1(10) . .
C10 C9 H9A 108.3 . .
N1 C9 H9A 108.3 . .
C10 C9 H9B 108.3 . .
N1 C9 H9B 108.3 . .
H9A C9 H9B 107.4 . .
C9 C10 C11 122.1(12) . .
C9 C10 H10A 106.8 . .
C11 C10 H10A 106.8 . .
C9 C10 H10B 106.8 . .
C11 C10 H10B 106.8 . .
H10A C10 H10B 106.6 . .
C10 C11 N2 111.1(7) . .
C10 C11 H11A 109.4 . .
N2 C11 H11A 109.4 . .
C10 C11 H11B 109.4 . .
N2 C11 H11B 109.4 . .
H11A C11 H11B 108.0 . .
N2 C12 C13 128.4(6) . .
N2 C12 H12 115.8 . .
C13 C12 H12 115.8 . .
C14 C13 C18 120.7(8) . .
C14 C13 C12 116.8(7) . .
C18 C13 C12 122.5(7) . .
C15 C14 C13 120.8(8) . .
C15 C14 H14 119.6 . .
C13 C14 H14 119.6 . .
C14 C15 C16 120.2(9) . .
C14 C15 H15 119.9 . .
C16 C15 H15 119.9 . .
C17 C16 C15 120.0(9) . .
C17 C16 H16 120.0 . .
C15 C16 H16 120.0 . .
C16 C17 O4 125.0(7) . .
C16 C17 C18 121.4(7) . .
O4 C17 C18 113.5(6) . .
O3 C18 C13 124.9(7) . .
O3 C18 C17 118.1(5) . .
C13 C18 C17 116.9(6) . .
O4 C19 H19A 109.5 . .
O4 C19 H19B 109.5 . .
H19A C19 H19B 109.5 . .
O4 C19 H19C 109.5 . .
H19A C19 H19C 109.5 . .
H19B C19 H19C 109.5 . .
O5 C20 H20A 109.5 . .
O5 C20 H20B 109.5 . .
H20A C20 H20B 109.5 . .
O5 C20 H20C 109.5 . .
H20A C20 H20C 109.5 . .
H20B C20 H20C 109.5 . .
C22 C21 O5 125.6(7) . .
C22 C21 C26 121.1(6) . .
O5 C21 C26 113.4(5) . .
C21 C22 C23 119.3(8) . .
C21 C22 H22 120.4 . .
C23 C22 H22 120.4 . .
C24 C23 C22 120.6(8) . .
C24 C23 H23 119.7 . .
C22 C23 H23 119.7 . .
C23 C24 C25 120.5(8) . .
C23 C24 H24 119.7 . .
C25 C24 H24 119.7 . .
C26 C25 C24 119.4(8) . .
C26 C25 C27 124.0(7) . .
C24 C25 C27 116.6(7) . .
O6 C26 C25 123.9(6) . .
O6 C26 C21 117.0(5) . .
C25 C26 C21 119.1(6) . .
N3 C27 C25 128.5(6) . .
N3 C27 H27 115.8 . .
C25 C27 H27 115.8 . .
C29 C28 N3 127.9(13) . .
C29 C28 H28A 105.3 . .
N3 C28 H28A 105.3 . .
C29 C28 H28B 105.3 . .
N3 C28 H28B 105.3 . .
H28A C28 H28B 106.0 . .
C28 C29 C30 119.9(18) . .
C28 C29 H29A 107.3 . .
C30 C29 H29A 107.3 . .
C28 C29 H29B 107.3 . .
C30 C29 H29B 107.3 . .
H29A C29 H29B 106.9 . .
N4 C30 C29 115.3(10) . .
N4 C30 H30A 108.4 . .
C29 C30 H30A 108.4 . .
N4 C30 H30B 108.4 . .
C29 C30 H30B 108.4 . .
H30A C30 H30B 107.5 . .
H29C C29A H29D 107.4 . .
N4 C31 C32 129.0(6) . .
N4 C31 H31 115.5 . .
C32 C31 H31 115.5 . .
C37 C32 C33 119.1(6) . .
C37 C32 C31 123.3(6) . .
C33 C32 C31 117.4(6) . .
C34 C33 C32 121.5(7) . .
C34 C33 H33 119.3 . .
C32 C33 H33 119.3 . .
C33 C34 C35 119.6(7) . .
C33 C34 H34 120.2 . .
C35 C34 H34 120.2 . .
C36 C35 C34 120.1(7) . .
C36 C35 H35 120.0 . .
C34 C35 H35 120.0 . .
C35 C36 O8 123.9(6) . .
C35 C36 C37 121.2(6) . .
O8 C36 C37 114.9(6) . .
O7 C37 C36 118.3(5) . .
O7 C37 C32 123.3(6) . .
C36 C37 C32 118.5(6) . .
O8 C38 H38A 109.5 . .
O8 C38 H38B 109.5 . .
H38A C38 H38B 109.5 . .
O8 C38 H38C 109.5 . .
H38A C38 H38C 109.5 . .
H38B C38 H38C 109.5 . .
N5 C39 Mo1 178.1(6) . .
N6 C40 Mo1 179.4(7) . .
N7 C41 Mo1 175.9(6) . .
N8 C42 Mo1 175.7(7) . .
N9 C43 Mo1 178.4(9) . .
N10 C44 Mo1 176.4(11) . .
N11 C45 Mo1 176.3(9) . .
N12 C46 Mo1 177.7(7) . .
O2 Cu1 N1 92.2(2) . .
O2 Cu1 N2 169.5(2) . .
N1 Cu1 N2 95.4(3) . .
O2 Cu1 O3 78.86(18) . .
N1 Cu1 O3 160.5(2) . .
N2 Cu1 O3 91.7(2) . .
O2 Cu1 N7 95.53(19) . 1_545
N1 Cu1 N7 98.1(3) . 1_545
N2 Cu1 N7 90.6(2) . 1_545
O3 Cu1 N7 100.0(2) . 1_545
O2 Cu1 Tb1 40.08(14) . .
N1 Cu1 Tb1 131.17(18) . .
N2 Cu1 Tb1 130.71(19) . .
O3 Cu1 Tb1 39.01(11) . .
N7 Cu1 Tb1 96.79(16) 1_545 .
O6 Cu2 N3 93.1(2) . .
O6 Cu2 O7 76.92(16) . .
N3 Cu2 O7 161.6(3) . .
O6 Cu2 N4 168.1(2) . .
N3 Cu2 N4 96.9(3) . .
O7 Cu2 N4 91.7(2) . .
O6 Cu2 N5 91.72(19) . .
N3 Cu2 N5 91.4(3) . .
O7 Cu2 N5 104.1(2) . .
N4 Cu2 N5 94.4(2) . .
O6 Cu2 Tb1 38.97(11) . .
N3 Cu2 Tb1 127.1(2) . .
O7 Cu2 Tb1 38.97(12) . .
N4 Cu2 Tb1 129.22(17) . .
N5 Cu2 Tb1 106.80(14) . .
O3 Tb1 O7 136.52(15) . .
O3 Tb1 O6 136.80(15) . .
O7 Tb1 O6 62.88(13) . .
O3 Tb1 O2 64.33(14) . .
O7 Tb1 O2 151.21(16) . .
O6 Tb1 O2 119.12(14) . .
O3 Tb1 N8 100.02(18) . 1_545
O7 Tb1 N8 80.78(18) . 1_545
O6 Tb1 N8 122.92(18) . 1_545
O2 Tb1 N8 74.99(18) . 1_545
O3 Tb1 O4 65.17(15) . .
O7 Tb1 O4 83.46(17) . .
O6 Tb1 O4 85.13(15) . .
O2 Tb1 O4 124.86(15) . .
N8 Tb1 O4 134.9(2) 1_545 .
O3 Tb1 O1 127.90(15) . .
O7 Tb1 O1 93.86(16) . .
O6 Tb1 O1 69.36(16) . .
O2 Tb1 O1 63.82(14) . .
N8 Tb1 O1 71.1(2) 1_545 .
O4 Tb1 O1 152.29(16) . .
O3 Tb1 O5 79.13(14) . .
O7 Tb1 O5 124.93(14) . .
O6 Tb1 O5 64.05(14) . .
O2 Tb1 O5 71.77(15) . .
N8 Tb1 O5 143.4(2) 1_545 .
O4 Tb1 O5 78.47(16) . .
O1 Tb1 O5 80.65(16) . .
O3 Tb1 O8 76.20(14) . .
O7 Tb1 O8 63.83(14) . .
O6 Tb1 O8 121.83(14) . .
O2 Tb1 O8 118.69(14) . .
N8 Tb1 O8 67.8(2) 1_545 .
O4 Tb1 O8 67.32(17) . .
O1 Tb1 O8 135.52(17) . .
O5 Tb1 O8 143.83(16) . .
O3 Tb1 Cu2 153.74(11) . .
O7 Tb1 Cu2 32.22(9) . .
O6 Tb1 Cu2 31.45(10) . .
O2 Tb1 Cu2 138.56(9) . .
N8 Tb1 Cu2 99.43(14) 1_545 .
O4 Tb1 Cu2 88.58(11) . .
O1 Tb1 Cu2 75.42(11) . .
O5 Tb1 Cu2 95.39(10) . .
O8 Tb1 Cu2 95.19(10) . .
O3 Tb1 Cu1 32.66(11) . .
O7 Tb1 Cu1 158.98(10) . .
O6 Tb1 Cu1 138.12(10) . .
O2 Tb1 Cu1 31.85(10) . .
N8 Tb1 Cu1 84.66(14) 1_545 .
O4 Tb1 Cu1 96.41(11) . .
O1 Tb1 Cu1 95.66(11) . .
O5 Tb1 Cu1 75.23(10) . .
O8 Tb1 Cu1 96.63(10) . .
Cu2 Tb1 Cu1 168.174(18) . .
C40 Mo1 C44 140.0(3) . .
C40 Mo1 C45 122.4(3) . .
C44 Mo1 C45 76.6(4) . .
C40 Mo1 C42 141.2(2) . .
C44 Mo1 C42 73.7(3) . .
C45 Mo1 C42 75.7(3) . .
C40 Mo1 C46 74.2(3) . .
C44 Mo1 C46 144.5(3) . .
C45 Mo1 C46 74.0(3) . .
C42 Mo1 C46 79.9(3) . .
C40 Mo1 C39 73.5(2) . .
C44 Mo1 C39 81.8(3) . .
C45 Mo1 C39 72.0(3) . .
C42 Mo1 C39 143.1(2) . .
C46 Mo1 C39 107.3(3) . .
C40 Mo1 C41 76.6(3) . .
C44 Mo1 C41 112.6(3) . .
C45 Mo1 C41 139.9(3) . .
C42 Mo1 C41 70.5(2) . .
C46 Mo1 C41 79.3(3) . .
C39 Mo1 C41 146.0(2) . .
C40 Mo1 C43 75.2(3) . .
C44 Mo1 C43 70.6(3) . .
C45 Mo1 C43 140.5(3) . .
C42 Mo1 C43 114.0(3) . .
C46 Mo1 C43 143.7(3) . .
C39 Mo1 C43 82.0(3) . .
C41 Mo1 C43 74.9(2) . .
C8 N1 C9 115.7(7) . .
C8 N1 Cu1 123.0(5) . .
C9 N1 Cu1 121.4(6) . .
C12 N2 C11 116.3(6) . .
C12 N2 Cu1 124.4(5) . .
C11 N2 Cu1 119.2(5) . .
C27 N3 C28 117.4(7) . .
C27 N3 Cu2 124.0(5) . .
C28 N3 Cu2 118.4(6) . .
C31 N4 C30 115.4(6) . .
C31 N4 Cu2 121.0(5) . .
C30 N4 Cu2 122.9(5) . .
C39 N5 Cu2 142.8(6) . .
C41 N7 Cu1 138.8(5) . 1_565
C42 N8 Tb1 148.9(6) . 1_565
C2 O1 C1 117.1(6) . .
C2 O1 Tb1 116.4(4) . .
C1 O1 Tb1 126.5(5) . .
C7 O2 Cu1 126.8(4) . .
C7 O2 Tb1 119.9(4) . .
Cu1 O2 Tb1 108.1(2) . .
C18 O3 Cu1 124.4(4) . .
C18 O3 Tb1 123.9(4) . .
Cu1 O3 Tb1 108.34(19) . .
C17 O4 C19 115.3(6) . .
C17 O4 Tb1 119.1(4) . .
C19 O4 Tb1 124.5(5) . .
C21 O5 C20 115.4(5) . .
C21 O5 Tb1 115.5(4) . .
C20 O5 Tb1 128.4(4) . .
C26 O6 Cu2 126.3(4) . .
C26 O6 Tb1 120.1(4) . .
Cu2 O6 Tb1 109.58(17) . .
C37 O7 Cu2 123.4(4) . .
C37 O7 Tb1 125.9(4) . .
Cu2 O7 Tb1 108.81(17) . .
C36 O8 C38 117.2(5) . .
C36 O8 Tb1 117.0(4) . .
C38 O8 Tb1 124.8(4) . .

loop_
_geom_bond_atom_site_label_1
_geom_bond_atom_site_label_2
_geom_bond_distance
_geom_bond_site_symmetry_2
C1 O1 1.441(8) .
C1 H1A 0.9600 .
C1 H1B 0.9600 .
C1 H1C 0.9600 .
C2 C3 1.356(10) .
C2 O1 1.398(8) .
C2 C7 1.405(8) .
C3 C4 1.405(12) .
C3 H3 0.9300 .
C4 C5 1.366(13) .
C4 H4 0.9300 .
C5 C6 1.396(11) .
C5 H5 0.9300 .
C6 C7 1.404(9) .
C6 C8 1.430(10) .
C7 O2 1.315(7) .
C8 N1 1.258(10) .
C8 H8 0.9300 .
C9 C10 1.413(18) .
C9 N1 1.473(9) .
C9 H9A 0.9700 .
C9 H9B 0.9700 .
C10 C11 1.451(14) .
C10 H10A 0.9700 .
C10 H10B 0.9700 .
C11 N2 1.477(9) .
C11 H11A 0.9700 .
C11 H11B 0.9700 .
C12 N2 1.268(10) .
C12 C13 1.444(11) .
C12 H12 0.9300 .
C13 C14 1.390(12) .
C13 C18 1.406(9) .
C14 C15 1.365(14) .
C14 H14 0.9300 .
C15 C16 1.388(13) .
C15 H15 0.9300 .
C16 C17 1.370(10) .
C16 H16 0.9300 .
C17 O4 1.378(8) .
C17 C18 1.421(9) .
C18 O3 1.315(8) .
C19 O4 1.450(9) .
C19 H19A 0.9600 .
C19 H19B 0.9600 .
C19 H19C 0.9600 .
C20 O5 1.441(8) .
C20 H20A 0.9600 .
C20 H20B 0.9600 .
C20 H20C 0.9600 .
C21 C22 1.374(9) .
C21 O5 1.385(7) .
C21 C26 1.414(9) .
C22 C23 1.390(12) .
C22 H22 0.9300 .
C23 C24 1.371(13) .
C23 H23 0.9300 .
C24 C25 1.410(11) .
C24 H24 0.9300 .
C25 C26 1.382(9) .
C25 C27 1.434(11) .
C26 O6 1.355(7) .
C27 N3 1.266(10) .
C27 H27 0.9300 .
C28 C29 1.22(2) .
C28 N3 1.476(11) .
C28 H28A 0.9700 .
C28 H28B 0.9700 .
C29 C30 1.58(3) .
C29 H29A 0.9700 .
C29 H29B 0.9700 .
C30 N4 1.474(9) .
C30 H30A 0.9700 .
C30 H30B 0.9700 .
C29A H29C 0.9700 .
C29A H29D 0.9700 .
C31 N4 1.280(10) .
C31 C32 1.423(10) .
C31 H31 0.9300 .
C32 C37 1.411(8) .
C32 C33 1.419(10) .
C33 C34 1.338(12) .
C33 H33 0.9300 .
C34 C35 1.418(11) .
C34 H34 0.9300 .
C35 C36 1.371(10) .
C35 H35 0.9300 .
C36 O8 1.382(8) .
C36 C37 1.396(9) .
C37 O7 1.344(7) .
C38 O8 1.433(8) .
C38 H38A 0.9600 .
C38 H38B 0.9600 .
C38 H38C 0.9600 .
C39 N5 1.135(8) .
C39 Mo1 2.166(6) .
C40 N6 1.165(8) .
C40 Mo1 2.137(7) .
C41 N7 1.123(8) .
C41 Mo1 2.167(6) .
C42 N8 1.148(8) .
C42 Mo1 2.156(7) .
C43 N9 1.142(9) .
C43 Mo1 2.167(7) .
C44 N10 1.145(10) .
C44 Mo1 2.144(8) .
C45 N11 1.154(10) .
C45 Mo1 2.147(7) .
C46 N12 1.144(9) .
C46 Mo1 2.163(7) .
Cu1 O2 1.960(4) .
Cu1 N1 1.976(6) .
Cu1 N2 1.987(5) .
Cu1 O3 2.008(5) .
Cu1 N7 2.312(6) 1_545
Cu1 Tb1 3.5315(8) .
Cu2 O6 1.953(4) .
Cu2 N3 1.984(6) .
Cu2 O7 1.987(4) .
Cu2 N4 1.994(6) .
Cu2 N5 2.325(6) .
Cu2 Tb1 3.5270(8) .
Tb1 O3 2.342(4) .
Tb1 O7 2.343(4) .
Tb1 O6 2.354(4) .
Tb1 O2 2.392(5) .
Tb1 N8 2.463(6) 1_545
Tb1 O4 2.473(5) .
Tb1 O1 2.493(5) .
Tb1 O5 2.504(4) .
Tb1 O8 2.590(4) .
N7 Cu1 2.312(6) 1_565
N8 Tb1 2.463(6) 1_565
